data_7718375
loop_
_publ_author_name
'Ji, Yun'
'Zhang, Huili'
'Wen, Xin'
'Chen, Jindong'
'Yang, Guangsai'
'Yan, Yuchen'
'Peng, Guang'
'Ye, Ning'

_publ_section_title
;
 K2SO4(NH3SO3)2 and Cs2SO4(NH3SO3)3: two deep-UV transparent
 sulfamate-sulfates with moderate birefringence
;
_journal_issue 16
_journal_name_full 'Dalton Transactions'
_journal_page_first 6596
_journal_page_last 6602
_journal_paper_doi 10.1039/D5DT00401B
_journal_volume 54
_journal_year 2025
_chemical_formula_moiety 'H6 K2 N2 O10 S3'
_chemical_formula_sum 'H6 K2 N2 O10 S3'
_chemical_formula_weight 368.45
_space_group_crystal_system monoclinic
_space_group_IT_number 14
_space_group_name_Hall '-P 2yn'
_space_group_name_H-M_alt 'P 1 21/n 1'
_atom_sites_solution_hydrogens geom
_atom_sites_solution_primary dual
_audit_creation_date 2024-12-06
_audit_creation_method
;
Olex2 1.5
(compiled 2024.02.16 svn.r378c4104 for OlexSys, GUI svn.r6928)
;
_audit_update_record
;
2025-01-06 deposited with the CCDC.	2025-03-14 downloaded from the CCDC.
;
_cell_angle_alpha 90
_cell_angle_beta 91.113(3)
_cell_angle_gamma 90
_cell_formula_units_Z 4
_cell_length_a 5.6647(5)
_cell_length_b 18.6566(14)
_cell_length_c 10.6598(7)
_cell_measurement_reflns_used 3657
_cell_measurement_temperature 273.15
_cell_measurement_theta_max 26.65
_cell_measurement_theta_min 2.20
_cell_volume 1126.36(15)
_computing_cell_refinement 'SAINT V8.38A (Bruker, 2018)'
_computing_data_reduction 'SAINT V8.38A (Bruker, 2018)'
_computing_molecular_graphics 'Olex2 1.5 (Dolomanov et al., 2009)'
_computing_publication_material 'Olex2 1.5 (Dolomanov et al., 2009)'
_computing_structure_refinement 'SHELXL 2018/3 (Sheldrick, 2015)'
_computing_structure_solution 'SHELXT 2014/5 (Sheldrick, 2014)'
_diffrn_ambient_temperature 273.15
_diffrn_measured_fraction_theta_full 1.000
_diffrn_measured_fraction_theta_max 1.000
_diffrn_measurement_device_type 'CCD area detector'
_diffrn_measurement_method 'phi and omega scans'
_diffrn_radiation_monochromator graphite
_diffrn_radiation_type MoK\a
_diffrn_radiation_wavelength 0.71073
_diffrn_reflns_av_R_equivalents 0.0975
_diffrn_reflns_av_unetI/netI 0.0339
_diffrn_reflns_Laue_measured_fraction_full 1.000
_diffrn_reflns_Laue_measured_fraction_max 1.000
_diffrn_reflns_limit_h_max 6
_diffrn_reflns_limit_h_min -6
_diffrn_reflns_limit_k_max 21
_diffrn_reflns_limit_k_min -21
_diffrn_reflns_limit_l_max 12
_diffrn_reflns_limit_l_min -12
_diffrn_reflns_number 24003
_diffrn_reflns_point_group_measured_fraction_full 1.000
_diffrn_reflns_point_group_measured_fraction_max 1.000
_diffrn_reflns_theta_full 24.698
_diffrn_reflns_theta_max 24.698
_diffrn_reflns_theta_min 2.183
_diffrn_source_current 1.4
_diffrn_source_power 0.07
_diffrn_source_voltage 50.0
_exptl_absorpt_coefficient_mu 1.443
_exptl_absorpt_correction_T_max 0.7456
_exptl_absorpt_correction_T_min 0.6711
_exptl_absorpt_correction_type none
_exptl_absorpt_process_details
;
SADABS-2016/2 (Bruker,2016/2) was used for absorption correction.
wR2(int) was 0.1291 before and 0.0743 after correction.
The Ratio of minimum to maximum transmission is 0.9001.
The \l/2 correction factor is Not present.
;
_exptl_crystal_colour colourless
_exptl_crystal_colour_primary colourless
_exptl_crystal_density_diffrn 2.173
_exptl_crystal_description block
_exptl_crystal_F_000 744
_exptl_crystal_size_max 0.12
_exptl_crystal_size_mid 0.0115
_exptl_crystal_size_min 0.011
_refine_diff_density_max 1.349
_refine_diff_density_min -0.884
_refine_diff_density_rms 0.118
_refine_ls_extinction_coef 0.0034(13)
_refine_ls_extinction_expression Fc^*^=kFc[1+0.001xFc^2^\l^3^/sin(2\q)]^-1/4^
_refine_ls_extinction_method 'SHELXL-2018/3 (Sheldrick 2018)'
_refine_ls_goodness_of_fit_ref 1.059
_refine_ls_hydrogen_treatment constr
_refine_ls_matrix_type full
_refine_ls_number_parameters 157
_refine_ls_number_reflns 1921
_refine_ls_number_restraints 72
_refine_ls_restrained_S_all 1.162
_refine_ls_R_factor_all 0.0730
_refine_ls_R_factor_gt 0.0591
_refine_ls_shift/su_max 0.000
_refine_ls_shift/su_mean 0.000
_refine_ls_structure_factor_coef Fsqd
_refine_ls_weighting_details 'w=1/[\s^2^(Fo^2^)+(0.0726P)^2^+6.1224P] where P=(Fo^2^+2Fc^2^)/3'
_refine_ls_weighting_scheme calc
_refine_ls_wR_factor_gt 0.1550
_refine_ls_wR_factor_ref 0.1638
_reflns_Friedel_coverage 0.000
_reflns_number_gt 1541
_reflns_number_total 1921
_reflns_threshold_expression 'I > 2\s(I)'
_cod_data_source_file d5dt00401b2.cif
_cod_data_source_block 111s
_cod_depositor_comments 'Adding full bibliography for 7718374--7718375.cif.'
_cod_database_code 7718375
_shelx_shelxl_version_number 2018/3
_shelx_space_group_comment
;
The symmetry employed for this shelxl refinement is uniquely defined
by the following loop, which should always be used as a source of
symmetry information in preference to the above space-group names.
They are only intended as comments.
;
_shelx_estimated_absorpt_t_max 0.984
_shelx_estimated_absorpt_t_min 0.846
_olex2_refinement_description
;
1. Fixed Uiso
 At 1.2 times of:
  All N(H,H,H) groups
2. Uiso/Uaniso restraints and constraints
All non-hydrogen atoms have similar U: within 2A with sigma of 0.01 and sigma
for terminal atoms of 0.02 within 2A
3.a Idealised Me refined as rotating group:
 N1(H1A,H1B,H1C), N2(H2A,H2B,H2C)
;
_olex2_submission_special_instructions 'No special instructions were received'

loop_
_space_group_symop_operation_xyz
'x, y, z'
'-x+1/2, y+1/2, -z+1/2'
'-x, -y, -z'
'x-1/2, -y-1/2, z-1/2'

loop_
_atom_site_label
_atom_site_type_symbol
_atom_site_fract_x
_atom_site_fract_y
_atom_site_fract_z
_atom_site_U_iso_or_equiv
_atom_site_adp_type
_atom_site_occupancy
_atom_site_site_symmetry_order
_atom_site_calc_flag
_atom_site_refinement_flags_posn
_atom_site_refinement_flags_adp
_atom_site_refinement_flags_occupancy
_atom_site_disorder_assembly
_atom_site_disorder_group
K1 K 0.7404(4) 0.36299(11) 0.41961(17) 0.0652(6) Uani 1 1 d . . . . .
K2 K 0.2459(3) 0.46869(9) 0.19914(14) 0.0459(5) Uani 1 1 d . . . . .
S1 S 0.7446(2) 0.23612(8) 0.71809(12) 0.0285(4) Uani 1 1 d . U . . .
S2 S 0.7443(2) 0.40322(7) 0.03389(13) 0.0280(4) Uani 1 1 d . U . . .
S3 S 1.2506(3) 0.42195(9) 0.62291(14) 0.0382(5) Uani 1 1 d . U . . .
O1 O 0.8429(13) 0.1678(4) 0.7552(6) 0.090(2) Uani 1 1 d . U . . .
O2 O 0.8539(14) 0.2889(4) 0.7950(6) 0.114(3) Uani 1 1 d . U . . .
O3 O 0.7861(8) 0.2456(3) 0.5854(4) 0.0489(12) Uani 1 1 d . U . . .
O4 O 0.4948(8) 0.2350(3) 0.7431(5) 0.0602(14) Uani 1 1 d . U . . .
O5 O 1.0514(10) 0.4662(3) 0.6372(5) 0.0669(16) Uani 1 1 d . U . . .
O6 O 1.4712(10) 0.4565(3) 0.6338(5) 0.0695(16) Uani 1 1 d . U . . .
O7 O 1.2336(10) 0.3696(3) 0.5256(4) 0.0606(15) Uani 1 1 d . U . . .
O8 O 0.7434(8) 0.4229(2) 0.1634(4) 0.0435(11) Uani 1 1 d . U . . .
O9 O 0.5351(8) 0.4225(2) -0.0352(4) 0.0457(12) Uani 1 1 d . U . . .
O10 O 0.9618(8) 0.4181(2) -0.0269(4) 0.0434(11) Uani 1 1 d . U . . .
N1 N 1.2467(9) 0.3687(3) 0.7600(5) 0.0364(12) Uani 1 1 d . U . . .
H1A H 1.361813 0.336294 0.757175 0.044 Uiso 1 1 calc R U . . .
H1B H 1.108113 0.346477 0.764662 0.044 Uiso 1 1 calc R U . . .
H1C H 1.268246 0.396475 0.827085 0.044 Uiso 1 1 calc R U . . .
N2 N 0.7324(8) 0.3100(2) 0.0348(4) 0.0262(10) Uani 1 1 d . U . . .
H2A H 0.776948 0.293301 -0.039286 0.031 Uiso 1 1 calc R U . . .
H2B H 0.585313 0.295892 0.049298 0.031 Uiso 1 1 calc R U . . .
H2C H 0.828677 0.293166 0.094790 0.031 Uiso 1 1 calc R U . . .

loop_
_atom_site_aniso_label
_atom_site_aniso_U_11
_atom_site_aniso_U_22
_atom_site_aniso_U_33
_atom_site_aniso_U_23
_atom_site_aniso_U_13
_atom_site_aniso_U_12
K1 0.0703(13) 0.0740(13) 0.0513(11) 0.0089(9) 0.0002(9) 0.0022(10)
K2 0.0308(8) 0.0585(10) 0.0483(9) -0.0126(7) 0.0002(6) 0.0006(7)
S1 0.0222(7) 0.0384(8) 0.0248(7) -0.0064(6) 0.0024(5) -0.0025(6)
S2 0.0267(8) 0.0285(8) 0.0287(8) -0.0059(6) 0.0008(6) -0.0011(6)
S3 0.0341(9) 0.0528(10) 0.0278(8) -0.0145(7) 0.0024(6) -0.0044(7)
O1 0.108(5) 0.094(4) 0.067(4) 0.023(3) 0.012(3) 0.053(4)
O2 0.127(6) 0.149(6) 0.070(4) -0.064(4) 0.054(4) -0.098(5)
O3 0.046(3) 0.069(3) 0.032(2) 0.004(2) 0.005(2) 0.011(2)
O4 0.028(3) 0.103(4) 0.049(3) -0.002(3) 0.005(2) -0.005(3)
O5 0.073(4) 0.085(4) 0.043(3) 0.000(3) 0.009(3) 0.034(3)
O6 0.063(3) 0.099(4) 0.046(3) -0.001(3) 0.002(2) -0.043(3)
O7 0.066(3) 0.081(4) 0.035(3) -0.029(2) 0.006(2) -0.008(3)
O8 0.050(3) 0.048(3) 0.032(2) -0.016(2) 0.004(2) -0.005(2)
O9 0.046(3) 0.034(2) 0.057(3) -0.004(2) -0.017(2) 0.004(2)
O10 0.044(3) 0.037(2) 0.050(3) -0.0058(19) 0.019(2) -0.011(2)
N1 0.026(3) 0.046(3) 0.038(3) -0.012(2) 0.005(2) -0.003(2)
N2 0.025(2) 0.027(2) 0.026(2) 0.0002(19) 0.0019(19) -0.003(2)

loop_
_atom_type_symbol
_atom_type_description
_atom_type_scat_dispersion_real
_atom_type_scat_dispersion_imag
_atom_type_scat_source
H H 0.0000 0.0000 'International Tables Vol C Tables 4.2.6.8 and 6.1.1.4'
K K 0.2009 0.2494 'International Tables Vol C Tables 4.2.6.8 and 6.1.1.4'
N N 0.0061 0.0033 'International Tables Vol C Tables 4.2.6.8 and 6.1.1.4'
O O 0.0106 0.0060 'International Tables Vol C Tables 4.2.6.8 and 6.1.1.4'
S S 0.1246 0.1234 'International Tables Vol C Tables 4.2.6.8 and 6.1.1.4'

loop_
_geom_angle_atom_site_label_1
_geom_angle_atom_site_label_2
_geom_angle_atom_site_label_3
_geom_angle
_geom_angle_site_symmetry_1
_geom_angle_site_symmetry_3
_geom_angle_publ_flag
K2 K1 K2 85.41(5) . 1_655 ?
S3 K1 K2 134.98(6) 1_455 1_655 ?
S3 K1 K2 71.60(5) 1_455 . ?
O1 K1 K2 40.12(15) 4_565 . ?
O1 K1 K2 106.53(14) 4_565 1_655 ?
O1 K1 S3 80.24(15) 4_565 1_455 ?
O1 K1 O4 82.92(18) 4_565 4_665 ?
O1 K1 O6 99.27(18) 4_565 1_455 ?
O1 K1 O7 60.86(16) 4_565 1_455 ?
O1 K1 O7 161.58(18) 4_565 . ?
O1 K1 O8 62.07(16) 4_565 . ?
O3 K1 K2 130.94(12) . 1_655 ?
O3 K1 K2 141.33(12) . . ?
O3 K1 S3 85.69(11) . 1_455 ?
O3 K1 O1 106.66(18) . 4_565 ?
O3 K1 O4 83.16(15) . 4_665 ?
O3 K1 O6 90.87(15) . 1_455 ?
O3 K1 O7 82.94(15) . 1_455 ?
O3 K1 O7 73.88(16) . . ?
O3 K1 O8 150.59(15) . . ?
O4 K1 K2 105.22(11) 4_665 . ?
O4 K1 K2 66.33(12) 4_665 1_655 ?
O4 K1 S3 156.21(13) 4_665 1_455 ?
O4 K1 O6 174.01(16) 4_665 1_455 ?
O4 K1 O7 135.06(15) 4_665 1_455 ?
O6 K1 K2 117.95(11) 1_455 1_655 ?
O6 K1 K2 79.74(11) 1_455 . ?
O6 K1 S3 22.08(9) 1_455 1_455 ?
O7 K1 K2 145.49(13) 1_455 1_655 ?
O7 K1 K2 63.51(11) . 1_655 ?
O7 K1 K2 64.29(11) 1_455 . ?
O7 K1 K2 144.45(13) . . ?
O7 K1 S3 21.84(9) 1_455 1_455 ?
O7 K1 S3 117.95(11) . 1_455 ?
O7 K1 O4 78.85(14) . 4_665 ?
O7 K1 O6 43.88(13) 1_455 1_455 ?
O7 K1 O6 99.13(14) . 1_455 ?
O7 K1 O7 136.25(17) . 1_455 ?
O8 K1 K2 46.17(10) . . ?
O8 K1 K2 45.00(10) . 1_655 ?
O8 K1 S3 116.41(11) . 1_455 ?
O8 K1 O4 68.93(14) . 4_665 ?
O8 K1 O6 117.03(15) . 1_455 ?
O8 K1 O7 108.16(15) . . ?
O8 K1 O7 110.08(15) . 1_455 ?
S2 K2 K1 136.20(5) 3_665 . ?
S2 K2 K1 130.53(6) 1_455 . ?
S2 K2 S2 84.52(5) 3_665 1_455 ?
O1 K2 K1 44.10(15) 4_565 . ?
O1 K2 S2 144.68(15) 4_565 3_665 ?
O1 K2 S2 86.66(15) 4_565 1_455 ?
O1 K2 O5 114.05(19) 4_565 3_666 ?
O1 K2 O6 102.9(2) 4_565 3_766 ?
O1 K2 O8 86.97(18) 4_565 1_455 ?
O1 K2 O8 64.14(18) 4_565 . ?
O1 K2 O9 134.25(18) 4_565 3_665 ?
O1 K2 O9 78.92(17) 4_565 . ?
O1 K2 O10 151.44(17) 4_565 3_665 ?
O1 K2 O10 89.12(16) 4_565 1_455 ?
O5 K2 K1 105.59(12) 3_666 . ?
O5 K2 S2 88.42(14) 3_666 1_455 ?
O5 K2 S2 99.83(13) 3_666 3_665 ?
O5 K2 O6 73.74(19) 3_666 3_766 ?
O5 K2 O8 143.70(16) 3_666 . ?
O5 K2 O8 67.13(16) 3_666 1_455 ?
O5 K2 O9 110.00(16) 3_666 3_665 ?
O5 K2 O9 165.69(15) 3_666 . ?
O5 K2 O10 108.82(16) 3_666 1_455 ?
O5 K2 O10 80.79(14) 3_666 3_665 ?
O6 K2 K1 59.53(15) 3_766 . ?
O6 K2 S2 161.94(14) 3_766 1_455 ?
O6 K2 S2 95.60(13) 3_766 3_665 ?
O6 K2 O8 140.22(15) 3_766 1_455 ?
O6 K2 O8 71.78(16) 3_766 . ?
O6 K2 O9 110.38(15) 3_766 . ?
O6 K2 O9 77.84(15) 3_766 3_665 ?
O6 K2 O10 165.56(15) 3_766 1_455 ?
O6 K2 O10 104.72(16) 3_766 3_665 ?
O8 K2 K1 45.67(9) . . ?
O8 K2 K1 124.80(11) 1_455 . ?
O8 K2 S2 94.48(10) . 3_665 ?
O8 K2 S2 97.75(10) 1_455 3_665 ?
O8 K2 S2 23.47(8) 1_455 1_455 ?
O8 K2 S2 126.25(9) . 1_455 ?
O8 K2 O8 143.44(16) . 1_455 ?
O8 K2 O9 46.23(12) . . ?
O8 K2 O9 109.33(12) 1_455 . ?
O8 K2 O10 107.40(12) . 1_455 ?
O8 K2 O10 76.33(13) 1_455 3_665 ?
O8 K2 O10 47.02(12) 1_455 1_455 ?
O8 K2 O10 118.77(13) . 3_665 ?
O9 K2 K1 87.88(9) . . ?
O9 K2 K1 112.06(10) 3_665 . ?
O9 K2 S2 86.29(9) . 1_455 ?
O9 K2 S2 106.53(10) 3_665 1_455 ?
O9 K2 S2 24.29(9) 3_665 3_665 ?
O9 K2 S2 66.44(9) . 3_665 ?
O9 K2 O8 121.92(13) 3_665 1_455 ?
O9 K2 O8 73.32(13) 3_665 . ?
O9 K2 O9 59.17(14) 3_665 . ?
O9 K2 O10 88.07(12) 3_665 1_455 ?
O9 K2 O10 47.64(12) 3_665 3_665 ?
O10 K2 K1 158.86(10) 3_665 . ?
O10 K2 K1 130.57(10) 1_455 . ?
O10 K2 S2 68.82(9) 3_665 1_455 ?
O10 K2 S2 23.61(8) 1_455 1_455 ?
O10 K2 S2 24.42(9) 3_665 3_665 ?
O10 K2 S2 69.99(9) 1_455 3_665 ?
O10 K2 O9 84.90(12) 3_665 . ?
O10 K2 O9 63.72(12) 1_455 . ?
O10 K2 O10 62.53(14) 3_665 1_455 ?
O1 S1 O3 107.9(3) . . ?
O1 S1 O4 108.1(4) . . ?
O2 S1 O1 107.1(5) . . ?
O2 S1 O3 113.7(4) . . ?
O2 S1 O4 108.7(4) . . ?
O4 S1 O3 111.1(3) . . ?
K2 S2 K2 95.48(5) 3_665 1_655 ?
O8 S2 K2 56.44(19) . 1_655 ?
O8 S2 K2 121.2(2) . 3_665 ?
O8 S2 O9 114.5(3) . . ?
O8 S2 O10 114.0(3) . . ?
O8 S2 N2 104.5(3) . . ?
O9 S2 K2 58.6(2) . 3_665 ?
O9 S2 K2 145.18(19) . 1_655 ?
O9 S2 O10 115.5(3) . . ?
O9 S2 N2 102.9(2) . . ?
O10 S2 K2 60.9(2) . 3_665 ?
O10 S2 K2 57.79(19) . 1_655 ?
O10 S2 N2 103.3(2) . . ?
N2 S2 K2 111.96(16) . 1_655 ?
N2 S2 K2 134.24(16) . 3_665 ?
O5 S3 K1 147.6(2) . 1_655 ?
O5 S3 O6 115.7(4) . . ?
O5 S3 O7 115.9(4) . . ?
O5 S3 N1 102.6(3) . . ?
O6 S3 K1 60.9(3) . 1_655 ?
O6 S3 O7 114.9(3) . . ?
O6 S3 N1 102.4(3) . . ?
O7 S3 K1 54.2(2) . 1_655 ?
O7 S3 N1 102.4(3) . . ?
N1 S3 K1 109.67(18) . 1_655 ?
K2 O1 K1 95.77(19) 4_666 4_666 ?
S1 O1 K1 129.4(5) . 4_666 ?
S1 O1 K2 134.8(4) . 4_666 ?
S1 O3 K1 133.7(3) . . ?
S1 O4 K1 127.3(3) . 4_566 ?
S3 O5 K2 146.5(3) . 3_666 ?
K2 O6 K1 116.62(19) 3_766 1_655 ?
S3 O6 K1 97.1(3) . 1_655 ?
S3 O6 K2 142.1(3) . 3_766 ?
K1 O7 K1 136.25(17) . 1_655 ?
S3 O7 K1 104.0(3) . 1_655 ?
S3 O7 K1 110.6(3) . . ?
K1 O8 K2 90.73(14) . 1_655 ?
K1 O8 K2 88.16(13) . . ?
K2 O8 K2 143.44(16) . 1_655 ?
S2 O8 K1 142.9(3) . . ?
S2 O8 K2 102.6(2) . . ?
S2 O8 K2 100.1(2) . 1_655 ?
K2 O9 K2 120.83(14) 3_665 . ?
S2 O9 K2 97.1(2) . 3_665 ?
S2 O9 K2 95.7(2) . . ?
K2 O10 K2 117.47(14) 3_665 1_655 ?
S2 O10 K2 94.7(2) . 3_665 ?
S2 O10 K2 98.6(2) . 1_655 ?
S3 N1 H1A 109.5 . . ?
S3 N1 H1B 109.5 . . ?
S3 N1 H1C 109.5 . . ?
H1A N1 H1B 109.5 . . ?
H1A N1 H1C 109.5 . . ?
H1B N1 H1C 109.5 . . ?
S2 N2 H2A 109.5 . . ?
S2 N2 H2B 109.5 . . ?
S2 N2 H2C 109.5 . . ?
H2A N2 H2B 109.5 . . ?
H2A N2 H2C 109.5 . . ?
H2B N2 H2C 109.5 . . ?

loop_
_geom_bond_atom_site_label_1
_geom_bond_atom_site_label_2
_geom_bond_distance
_geom_bond_site_symmetry_2
_geom_bond_publ_flag
K1 K2 4.227(2) 1_655 ?
K1 K2 4.124(2) . ?
K1 S3 3.720(3) 1_455 ?
K1 O1 2.885(7) 4_565 ?
K1 O3 2.823(5) . ?
K1 O4 3.011(6) 4_665 ?
K1 O6 3.274(6) 1_455 ?
K1 O7 3.109(6) 1_455 ?
K1 O7 2.995(6) . ?
K1 O8 2.951(5) . ?
K2 S2 3.448(2) 3_665 ?
K2 S2 3.532(2) 1_455 ?
K2 O1 2.671(8) 4_565 ?
K2 O5 2.733(5) 3_666 ?
K2 O6 2.752(5) 3_766 ?
K2 O8 2.989(5) 1_455 ?
K2 O8 2.976(5) . ?
K2 O9 3.135(5) . ?
K2 O9 2.966(5) 3_665 ?
K2 O10 3.022(5) 3_665 ?
K2 O10 3.022(5) 1_455 ?
S1 O1 1.442(6) . ?
S1 O2 1.416(6) . ?
S1 O3 1.449(5) . ?
S1 O4 1.445(5) . ?
S2 O8 1.429(4) . ?
S2 O9 1.429(5) . ?
S2 O10 1.430(4) . ?
S2 N2 1.740(5) . ?
S3 O5 1.409(5) . ?
S3 O6 1.409(5) . ?
S3 O7 1.426(5) . ?
S3 N1 1.767(6) . ?
N1 H1A 0.8900 . ?
N1 H1B 0.8900 . ?
N1 H1C 0.8900 . ?
N2 H2A 0.8900 . ?
N2 H2B 0.8900 . ?
N2 H2C 0.8900 . ?

loop_
_geom_torsion_atom_site_label_1
_geom_torsion_atom_site_label_2
_geom_torsion_atom_site_label_3
_geom_torsion_atom_site_label_4
_geom_torsion
_geom_torsion_site_symmetry_1
_geom_torsion_site_symmetry_2
_geom_torsion_site_symmetry_3
_geom_torsion_site_symmetry_4
_geom_torsion_publ_flag
K1 S3 O5 K2 -158.4(3) 1_655 . . 3_666 ?
K1 S3 O6 K2 -153.5(7) 1_655 . . 3_766 ?
K1 S3 O7 K1 -152.7(4) 1_655 . . . ?
K2 S2 O8 K1 -104.8(5) 1_655 . . . ?
K2 S2 O8 K1 -179.3(3) 3_665 . . . ?
K2 S2 O8 K2 151.2(3) 1_655 . . . ?
K2 S2 O8 K2 -74.5(2) 3_665 . . 1_655 ?
K2 S2 O8 K2 76.7(2) 3_665 . . . ?
K2 S2 O9 K2 -122.11(18) 3_665 . . . ?
K2 S2 O9 K2 47.0(4) 1_655 . . 3_665 ?
K2 S2 O9 K2 -75.1(4) 1_655 . . . ?
K2 S2 O10 K2 -118.72(18) 1_655 . . 3_665 ?
K2 S2 O10 K2 118.72(18) 3_665 . . 1_655 ?
O1 S1 O3 K1 -169.0(4) . . . . ?
O1 S1 O4 K1 20.2(5) . . . 4_566 ?
O2 S1 O1 K1 -10.1(5) . . . 4_666 ?
O2 S1 O1 K2 171.8(5) . . . 4_666 ?
O2 S1 O3 K1 -50.4(6) . . . . ?
O2 S1 O4 K1 -95.7(5) . . . 4_566 ?
O3 S1 O1 K1 112.7(4) . . . 4_666 ?
O3 S1 O1 K2 -65.4(6) . . . 4_666 ?
O3 S1 O4 K1 138.4(3) . . . 4_566 ?
O4 S1 O1 K1 -127.1(4) . . . 4_666 ?
O4 S1 O1 K2 54.8(6) . . . 4_666 ?
O4 S1 O3 K1 72.7(5) . . . . ?
O5 S3 O6 K1 -143.5(3) . . . 1_655 ?
O5 S3 O6 K2 62.9(7) . . . 3_766 ?
O5 S3 O7 K1 -8.9(4) . . . . ?
O5 S3 O7 K1 143.8(3) . . . 1_655 ?
O6 S3 O5 K2 -82.9(7) . . . 3_666 ?
O6 S3 O7 K1 -148.1(3) . . . . ?
O6 S3 O7 K1 4.6(4) . . . 1_655 ?
O7 S3 O5 K2 138.3(6) . . . 3_666 ?
O7 S3 O6 K1 -4.3(4) . . . 1_655 ?
O7 S3 O6 K2 -157.8(5) . . . 3_766 ?
O8 S2 O9 K2 112.9(3) . . . 3_665 ?
O8 S2 O9 K2 -9.2(3) . . . . ?
O8 S2 O10 K2 5.1(3) . . . 1_655 ?
O8 S2 O10 K2 -113.7(3) . . . 3_665 ?
O9 S2 O8 K1 113.9(4) . . . . ?
O9 S2 O8 K2 -141.3(2) . . . 1_655 ?
O9 S2 O8 K2 9.9(3) . . . . ?
O9 S2 O10 K2 22.0(3) . . . 3_665 ?
O9 S2 O10 K2 140.8(2) . . . 1_655 ?
O10 S2 O8 K1 -110.0(4) . . . . ?
O10 S2 O8 K2 146.0(2) . . . . ?
O10 S2 O8 K2 -5.1(3) . . . 1_655 ?
O10 S2 O9 K2 -22.6(3) . . . 3_665 ?
O10 S2 O9 K2 -144.7(2) . . . . ?
N1 S3 O5 K2 27.6(7) . . . 3_666 ?
N1 S3 O6 K1 105.8(2) . . . 1_655 ?
N1 S3 O6 K2 -47.7(7) . . . 3_766 ?
N1 S3 O7 K1 101.8(3) . . . . ?
N1 S3 O7 K1 -105.5(2) . . . 1_655 ?
N2 S2 O8 K1 2.1(5) . . . . ?
N2 S2 O8 K2 -101.9(2) . . . . ?
N2 S2 O8 K2 107.0(2) . . . 1_655 ?
N2 S2 O9 K2 -134.35(19) . . . 3_665 ?
N2 S2 O9 K2 103.54(19) . . . . ?
N2 S2 O10 K2 -107.7(2) . . . 1_655 ?
N2 S2 O10 K2 133.53(18) . . . 3_665 ?
